data_1515135
loop_
_publ_author_name
'Lewis, James E. M.'
'Gavey, Emma L.'
'Cameron, Scott A.'
'Crowley, James D.'

_publ_section_title
;
 Stimuli-responsive Pd2L4 metallosupramolecular cages: towards targeted
 cisplatin drug delivery
;
_journal_issue 3
_journal_name_full 'Chemical Science'
_journal_page_first 778
_journal_paper_doi 10.1039/c2sc00899h
_journal_volume 3
_journal_year 2012
_chemical_formula_sum 'C44.1 H48.4 F12 N6 O8.1 Pd Sb2'
_chemical_formula_weight 1369.99
_chemical_name_systematic
;
?
;
_space_group_IT_number 2
_symmetry_cell_setting triclinic
_symmetry_space_group_name_Hall '-P 1'
_symmetry_space_group_name_H-M 'P -1'
_atom_sites_solution_hydrogens geom
_atom_sites_solution_primary direct
_atom_sites_solution_secondary difmap
_audit_creation_method SHELXL-97
_cell_angle_alpha 66.868(5)
_cell_angle_beta 88.549(5)
_cell_angle_gamma 80.667(5)
_cell_formula_units_Z 2
_cell_length_a 12.850(5)
_cell_length_b 15.422(5)
_cell_length_c 16.768(5)
_cell_measurement_reflns_used 8616
_cell_measurement_temperature 89(2)
_cell_measurement_theta_max 20.4125
_cell_measurement_theta_min 2.3205
_cell_volume 3012.7(18)
_computing_structure_refinement 'SHELXL-97 (Sheldrick, 1997)'
_computing_structure_solution 'SHELXS-97 (Sheldrick, 1990)'
_diffrn_ambient_temperature 89(2)
_diffrn_measured_fraction_theta_full 0.986
_diffrn_measured_fraction_theta_max 0.986
_diffrn_radiation_monochromator graphite
_diffrn_radiation_source 'fine-focus sealed tube'
_diffrn_radiation_type MoK\a
_diffrn_radiation_wavelength 0.71069
_diffrn_reflns_av_R_equivalents 0.0854
_diffrn_reflns_av_sigmaI/netI 0.0481
_diffrn_reflns_limit_h_max 12
_diffrn_reflns_limit_h_min -12
_diffrn_reflns_limit_k_max 15
_diffrn_reflns_limit_k_min -15
_diffrn_reflns_limit_l_max 16
_diffrn_reflns_limit_l_min -16
_diffrn_reflns_number 55742
_diffrn_reflns_theta_full 20.68
_diffrn_reflns_theta_max 20.68
_diffrn_reflns_theta_min 1.46
_exptl_absorpt_coefficient_mu 1.270
_exptl_absorpt_correction_T_max 0.7445
_exptl_absorpt_correction_T_min 0.6373
_exptl_absorpt_correction_type multi-scan
_exptl_absorpt_process_details 'SCALE (Bruker AXS Inc.)'
_exptl_crystal_density_diffrn 1.510
_exptl_crystal_density_method 'not measured'
_exptl_crystal_F_000 1352
_exptl_crystal_size_max 0.45
_exptl_crystal_size_mid 0.13
_exptl_crystal_size_min 0.12
_refine_diff_density_max 1.144
_refine_diff_density_min -0.683
_refine_diff_density_rms 0.133
_refine_ls_extinction_method none
_refine_ls_goodness_of_fit_ref 1.097
_refine_ls_hydrogen_treatment constr
_refine_ls_matrix_type full
_refine_ls_number_parameters 695
_refine_ls_number_reflns 6112
_refine_ls_number_restraints 17
_refine_ls_restrained_S_all 1.106
_refine_ls_R_factor_all 0.0670
_refine_ls_R_factor_gt 0.0518
_refine_ls_shift/su_max 0.001
_refine_ls_shift/su_mean 0.000
_refine_ls_structure_factor_coef Fsqd
_refine_ls_weighting_details 'calc w=1/[\s^2^(Fo^2^)+(0.0726P)^2^+21.2567P] where P=(Fo^2^+2Fc^2^)/3'
_refine_ls_weighting_scheme calc
_refine_ls_wR_factor_gt 0.1387
_refine_ls_wR_factor_ref 0.1499
_reflns_number_gt 5014
_reflns_number_total 6112
_reflns_threshold_expression >2sigma(I)
_cod_data_source_file c2sc00899h.txt
_cod_data_source_block eg273
_cod_depositor_comments
;
The following automatic conversions were performed:

'_symmetry_cell_setting' value 'Triclinic' changed to 'triclinic'
according to
/usr/data/users/saulius/automatic-downloads/retrospective/RSC/lib/dictionaries/cif_core.dic
dictionary named 'cif_core.dic' version 2.4.2 from 2011-04-26.

Automatic conversion script
Id: cif_fix_values 2281 2013-09-26 08:29:07Z andrius 
;
_cod_original_formula_sum 'C44.10 H48.40 F12 N6 O8.10 Pd Sb2'
_cod_database_code 1515135

loop_
_symmetry_equiv_pos_as_xyz
'x, y, z'
'-x, -y, -z'

loop_
_atom_site_label
_atom_site_type_symbol
_atom_site_fract_x
_atom_site_fract_y
_atom_site_fract_z
_atom_site_U_iso_or_equiv
_atom_site_adp_type
_atom_site_occupancy
_atom_site_symmetry_multiplicity
_atom_site_calc_flag
_atom_site_refinement_flags
_atom_site_disorder_assembly
_atom_site_disorder_group
Pd1 Pd 0.70839(5) 0.28211(5) 0.83513(4) 0.0221(2) Uani 1 1 d . . .
C1 C 0.7358(7) 0.0720(7) 0.8916(6) 0.031(2) Uani 1 1 d . . .
H1 H 0.7501 0.0723 0.9468 0.037 Uiso 1 1 calc R . .
C2 C 0.7420(8) -0.0128(7) 0.8839(7) 0.037(3) Uani 1 1 d . . .
H2 H 0.7617 -0.0710 0.9329 0.045 Uiso 1 1 calc R . .
C3 C 0.7193(8) -0.0144(7) 0.8042(6) 0.037(3) Uani 1 1 d . . .
H3 H 0.7218 -0.0734 0.7981 0.045 Uiso 1 1 calc R . .
C4 C 0.6928(8) 0.0724(7) 0.7331(6) 0.032(3) Uani 1 1 d . . .
C5 C 0.6875(8) 0.1567(7) 0.7450(6) 0.030(3) Uani 1 1 d . . .
H5 H 0.6675 0.2160 0.6972 0.036 Uiso 1 1 calc R . .
C6 C 0.6680(10) 0.0756(7) 0.6483(8) 0.047(3) Uani 1 1 d . . .
C7 C 0.6446(10) 0.0784(8) 0.5787(9) 0.054(3) Uani 1 1 d . . .
C8 C 0.6152(12) 0.0836(9) 0.4949(8) 0.067(4) Uani 1 1 d . . .
C9 C 0.6432(16) 0.0067(10) 0.4718(10) 0.122(8) Uani 1 1 d . . .
H9 H 0.6839 -0.0512 0.5106 0.146 Uiso 1 1 calc R . .
C10 C 0.6103(17) 0.0165(10) 0.3903(10) 0.129(9) Uani 1 1 d . . .
H10 H 0.6313 -0.0344 0.3719 0.155 Uiso 1 1 calc R . .
C11 C 0.5480(13) 0.0983(8) 0.3358(8) 0.082(5) Uani 1 1 d . . .
H11 H 0.5215 0.1041 0.2812 0.098 Uiso 1 1 calc R . .
C12 C 0.5250(10) 0.1734(8) 0.3643(8) 0.054(3) Uani 1 1 d . . .
C13 C 0.4625(10) 0.2636(9) 0.3073(8) 0.051(3) Uani 1 1 d . . .
C14 C 0.4114(8) 0.3381(8) 0.2589(7) 0.035(3) Uani 1 1 d . . .
C15 C 0.3517(7) 0.4239(7) 0.1985(6) 0.028(2) Uani 1 1 d . . .
C16 C 0.3484(7) 0.5095(7) 0.2093(6) 0.025(2) Uani 1 1 d . . .
H16 H 0.3856 0.5098 0.2574 0.030 Uiso 1 1 calc R . .
C17 C 0.2955(8) 0.4254(7) 0.1278(7) 0.035(3) Uani 1 1 d . . .
H17 H 0.2973 0.3682 0.1187 0.043 Uiso 1 1 calc R . .
C18 C 0.2377(8) 0.5092(7) 0.0713(6) 0.033(3) Uani 1 1 d . . .
H18 H 0.1979 0.5105 0.0238 0.040 Uiso 1 1 calc R . .
C19 C 0.2388(8) 0.5914(7) 0.0850(6) 0.033(3) Uani 1 1 d . . .
H19 H 0.1996 0.6497 0.0456 0.040 Uiso 1 1 calc R . .
C20 C 0.9415(7) 0.2461(6) 0.8440(6) 0.026(2) Uani 1 1 d . . .
H20 H 0.9316 0.2198 0.9047 0.032 Uiso 1 1 calc R . .
C21 C 1.0431(8) 0.2433(7) 0.8147(6) 0.032(3) Uani 1 1 d . . .
H21 H 1.1022 0.2173 0.8546 0.039 Uiso 1 1 calc R . .
C22 C 1.0568(8) 0.2793(7) 0.7260(6) 0.032(3) Uani 1 1 d . . .
H22 H 1.1258 0.2765 0.7045 0.039 Uiso 1 1 calc R . .
C23 C 0.9692(7) 0.3195(6) 0.6685(6) 0.026(2) Uani 1 1 d . . .
C24 C 0.8697(7) 0.3216(6) 0.7020(6) 0.024(2) Uani 1 1 d . . .
H24 H 0.8097 0.3494 0.6631 0.029 Uiso 1 1 calc R . .
C25 C 0.9782(7) 0.3595(7) 0.5760(7) 0.032(3) Uani 1 1 d . . .
C26 C 0.9817(7) 0.3945(7) 0.4982(7) 0.029(2) Uani 1 1 d . . .
C27 C 0.9853(8) 0.4338(7) 0.4055(6) 0.030(2) Uani 1 1 d . . .
C28 C 1.0794(8) 0.4239(7) 0.3650(6) 0.035(3) Uani 1 1 d . . .
H28 H 1.1437 0.3927 0.3978 0.042 Uiso 1 1 calc R . .
C29 C 1.0761(8) 0.4613(7) 0.2743(6) 0.033(3) Uani 1 1 d . . .
H29 H 1.1389 0.4545 0.2446 0.040 Uiso 1 1 calc R . .
C30 C 0.9827(7) 0.5081(7) 0.2273(6) 0.031(2) Uani 1 1 d . . .
H30 H 0.9798 0.5342 0.1656 0.037 Uiso 1 1 calc R . .
C31 C 0.8926(7) 0.5155(7) 0.2737(7) 0.031(3) Uani 1 1 d . . .
C32 C 0.7941(9) 0.5687(7) 0.2270(7) 0.033(3) Uani 1 1 d . . .
C33 C 0.7146(9) 0.6140(7) 0.1847(6) 0.034(3) Uani 1 1 d . . .
C34 C 0.6226(7) 0.6712(7) 0.1298(6) 0.028(2) Uani 1 1 d . . .
C35 C 0.5235(7) 0.6716(6) 0.1638(6) 0.025(2) Uani 1 1 d . . .
H35 H 0.5170 0.6346 0.2237 0.029 Uiso 1 1 calc R . .
C36 C 0.6318(8) 0.7261(7) 0.0429(7) 0.040(3) Uani 1 1 d . . .
H36 H 0.6990 0.7270 0.0179 0.048 Uiso 1 1 calc R . .
C37 C 0.5425(8) 0.7794(8) -0.0070(6) 0.042(3) Uani 1 1 d . . .
H37 H 0.5479 0.8183 -0.0666 0.050 Uiso 1 1 calc R . .
C38 C 0.4451(8) 0.7763(7) 0.0299(6) 0.035(3) Uani 1 1 d . . .
H38 H 0.3835 0.8125 -0.0050 0.041 Uiso 1 1 calc R . .
N1 N 0.7099(6) 0.1566(5) 0.8228(5) 0.0239(19) Uani 1 1 d . . .
N2 N 0.5567(8) 0.1673(6) 0.4413(5) 0.048(3) Uani 1 1 d . . .
N3 N 0.2931(6) 0.5924(5) 0.1520(5) 0.0232(18) Uani 1 1 d . . .
N4 N 0.8554(6) 0.2854(5) 0.7885(5) 0.0221(18) Uani 1 1 d . . .
N5 N 0.8914(6) 0.4805(6) 0.3617(5) 0.030(2) Uani 1 1 d . . .
N6 N 0.4359(6) 0.7226(5) 0.1149(5) 0.0220(18) Uani 1 1 d . . .
Sb1 Sb 0.37625(6) 1.08588(5) 0.82064(5) 0.0408(3) Uani 1 1 d . . .
F1 F 0.4834(5) 1.0875(5) 0.8919(5) 0.0604(19) Uani 1 1 d . A .
F2 F 0.2684(6) 1.0876(5) 0.7467(4) 0.075(2) Uani 1 1 d . A .
F3 F 0.4656(8) 1.0015(10) 0.7903(9) 0.109(5) Uani 0.75 1 d PD A 1
F4 F 0.3328(7) 0.9826(7) 0.9086(5) 0.065(3) Uani 0.75 1 d PD A 1
F5 F 0.2835(7) 1.1616(9) 0.8622(10) 0.115(5) Uani 0.75 1 d PDU A 1
F6 F 0.4218(12) 1.1911(9) 0.7396(7) 0.122(5) Uani 0.75 1 d PDU A 1
F7 F 0.333(3) 1.211(3) 0.791(3) 0.117(14) Uiso 0.25 1 d PD A 2
F8 F 0.469(2) 1.109(3) 0.729(2) 0.108(12) Uiso 0.25 1 d PD A 2
F9 F 0.287(2) 1.064(3) 0.9059(18) 0.082(9) Uiso 0.25 1 d PD A 2
F10 F 0.413(2) 0.957(2) 0.853(2) 0.089(10) Uiso 0.25 1 d PD A 2
Sb2 Sb 0.06935(6) 0.28402(5) 0.08780(4) 0.0360(3) Uani 1 1 d . . .
F11 F 0.0743(6) 0.2157(4) 0.0178(4) 0.0620(19) Uani 1 1 d . . .
F12 F 0.2143(4) 0.2402(4) 0.1147(4) 0.0404(14) Uani 1 1 d . . .
F13 F -0.0768(5) 0.3261(5) 0.0627(5) 0.076(2) Uani 1 1 d . . .
F14 F 0.1013(6) 0.3899(4) -0.0065(4) 0.067(2) Uani 1 1 d . . .
F15 F 0.0679(5) 0.3518(4) 0.1578(4) 0.0521(17) Uani 1 1 d . . .
F16 F 0.0420(5) 0.1753(4) 0.1816(4) 0.0535(17) Uani 1 1 d . . .
O50 O 0.5141(6) 0.3287(5) 0.4806(5) 0.0441(18) Uani 1 1 d . . .
H50X H 0.5264 0.2786 0.4683 0.053 Uiso 1 1 d . . .
H50Y H 0.4463 0.3336 0.4840 0.053 Uiso 1 1 d . . .
O51 O 0.2916(5) 0.4874(5) 0.5522(4) 0.0439(18) Uani 1 1 d . . .
H51X H 0.3472 0.4884 0.5794 0.053 Uiso 1 1 d . . .
H51Y H 0.2361 0.4974 0.5790 0.053 Uiso 1 1 d . . .
O52 O 0.6337(6) 0.3760(5) 0.5929(5) 0.053(2) Uani 1 1 d . . .
H52X H 0.5928 0.3521 0.5697 0.064 Uiso 1 1 d . . .
H52Y H 0.6564 0.4179 0.5475 0.064 Uiso 1 1 d . . .
O53 O 0.4727(7) 0.4897(6) 0.6388(5) 0.061(2) Uani 1 1 d . . .
H53X H 0.5227 0.4552 0.6236 0.074 Uiso 1 1 d . . .
H53Y H 0.4779 0.5462 0.6013 0.074 Uiso 1 1 d . . .
O60 O 0.8161(6) 0.1668(5) 0.0220(5) 0.0437(19) Uani 1 1 d . . .
C60 C 0.8431(10) 0.1155(9) 0.0953(9) 0.055(3) Uani 1 1 d . . .
C61 C 0.9241(10) 0.0333(9) 0.1145(9) 0.068(4) Uani 1 1 d . . .
H61A H 0.9507 0.0304 0.0602 0.081 Uiso 1 1 calc R . .
H61B H 0.8948 -0.0247 0.1478 0.081 Uiso 1 1 calc R . .
H61C H 0.9820 0.0383 0.1486 0.081 Uiso 1 1 calc R . .
C62 C 0.7924(11) 0.1397(11) 0.1698(9) 0.076(4) Uani 1 1 d . . .
H62A H 0.7479 0.2029 0.1457 0.091 Uiso 1 1 calc R . .
H62B H 0.8479 0.1402 0.2085 0.091 Uiso 1 1 calc R . .
H62C H 0.7491 0.0915 0.2024 0.091 Uiso 1 1 calc R . .
O70 O 0.3007(6) 0.3451(5) 0.4917(5) 0.054(2) Uani 1 1 d . . .
C70 C 0.2771(12) 0.2541(10) 0.5430(9) 0.079(4) Uani 1 1 d . . .
H70A H 0.3207 0.2267 0.5970 0.095 Uiso 1 1 calc R . .
H70B H 0.2918 0.2124 0.5112 0.095 Uiso 1 1 calc R . .
H70C H 0.2023 0.2598 0.5567 0.095 Uiso 1 1 calc R . .
H70X H 0.2977 0.3900 0.5108 0.095 Uiso 1 1 d . . .
O80 O 1.116(2) 0.1608(17) 0.4319(16) 0.112(7) Uiso 0.50 1 d P . .
C80 C 1.162(2) 0.1791(18) 0.3626(16) 0.060(7) Uiso 0.50 1 d P . .
H80A H 1.1193 0.2335 0.3165 0.071 Uiso 0.50 1 calc PR . .
H80B H 1.1709 0.1232 0.3473 0.071 Uiso 0.50 1 calc PR . .
H80C H 1.2309 0.1949 0.3691 0.071 Uiso 0.50 1 calc PR . .
H80X H 1.1343 0.1019 0.4663 0.071 Uiso 0.50 1 d P . .
O90 O 1.085(3) 0.019(2) 0.600(2) 0.080(9) Uiso 0.30 1 d P . .
C90 C 0.998(3) 0.054(3) 0.632(3) 0.055(11) Uiso 0.30 1 d P . .
H90A H 0.9926 0.0115 0.6933 0.066 Uiso 0.30 1 calc PR . .
H90B H 0.9356 0.0567 0.5988 0.066 Uiso 0.30 1 calc PR . .
H90C H 1.0034 0.1180 0.6285 0.066 Uiso 0.30 1 calc PR . .
H90X H 1.0894 -0.0369 0.5970 0.066 Uiso 0.30 1 d P . .
O100 O 0.901(3) 0.160(2) 0.410(2) 0.078(9) Uiso 0.30 1 d P . .
C100 C 0.847(3) 0.237(3) 0.366(3) 0.060(11) Uiso 0.30 1 d P . .
H10A H 0.7987 0.2582 0.4031 0.072 Uiso 0.30 1 calc PR . .
H10B H 0.8054 0.2290 0.3212 0.072 Uiso 0.30 1 calc PR . .
H10C H 0.8925 0.2842 0.3377 0.072 Uiso 0.30 1 calc PR . .
H100 H 0.9687 0.1596 0.4161 0.072 Uiso 0.30 1 d P . .
O110 O 0.5324(19) 0.4982(16) 0.0464(14) 0.075(6) Uiso 0.40 1 d P B -1
C110 C 0.547(4) 0.404(3) 0.050(3) 0.104(14) Uiso 0.40 1 d P B -1
H11A H 0.6213 0.3751 0.0650 0.125 Uiso 0.40 1 calc PR B -1
H11B H 0.5274 0.4057 -0.0065 0.125 Uiso 0.40 1 calc PR B -1
H11C H 0.5025 0.3668 0.0943 0.125 Uiso 0.40 1 calc PR B -1
H110 H 0.4960 0.5426 0.0020 0.125 Uiso 0.40 1 d P C -1
O120 O 0.596(3) 0.354(3) 0.104(2) 0.093(11) Uiso 0.30 1 d P D 2
C120 C 0.638(3) 0.401(3) 0.137(2) 0.045(10) Uiso 0.30 1 d P D 2
H12A H 0.5982 0.4664 0.1180 0.055 Uiso 0.30 1 calc PR D 2
H12B H 0.7112 0.4045 0.1190 0.055 Uiso 0.30 1 calc PR D 2
H12C H 0.6383 0.3702 0.2007 0.055 Uiso 0.30 1 calc PR D 2
H120 H 0.5533 0.3946 0.0571 0.055 Uiso 0.30 1 d P E 2
O130 O 0.613(3) 0.435(2) 0.210(2) 0.078(9) Uiso 0.30 1 d P F 3
C130 C 0.697(5) 0.367(4) 0.220(4) 0.106(19) Uiso 0.30 1 d P F 3
H13A H 0.7506 0.3938 0.1789 0.127 Uiso 0.30 1 calc PR F 3
H13B H 0.6753 0.3145 0.2088 0.127 Uiso 0.30 1 calc PR F 3
H13C H 0.7275 0.3421 0.2794 0.127 Uiso 0.30 1 calc PR F 3
H130 H 0.6369 0.4941 0.2020 0.127 Uiso 0.30 1 d P . .

loop_
_atom_site_aniso_label
_atom_site_aniso_U_11
_atom_site_aniso_U_22
_atom_site_aniso_U_33
_atom_site_aniso_U_23
_atom_site_aniso_U_13
_atom_site_aniso_U_12
Pd1 0.0188(5) 0.0208(4) 0.0228(4) -0.0044(3) -0.0039(3) -0.0029(3)
C1 0.025(6) 0.032(7) 0.029(6) -0.007(6) -0.007(5) -0.001(5)
C2 0.046(7) 0.019(6) 0.038(7) -0.005(5) -0.009(5) 0.001(5)
C3 0.046(7) 0.032(7) 0.038(7) -0.020(6) -0.007(5) -0.001(5)
C4 0.033(6) 0.025(6) 0.035(7) -0.012(6) -0.018(5) 0.005(5)
C5 0.035(6) 0.018(6) 0.022(6) 0.005(5) 0.001(5) 0.004(5)
C6 0.063(8) 0.024(6) 0.048(9) -0.013(6) -0.006(6) 0.008(5)
C7 0.071(9) 0.032(7) 0.055(9) -0.023(6) -0.032(7) 0.021(6)
C8 0.102(11) 0.048(9) 0.057(9) -0.035(7) -0.038(8) 0.018(8)
C9 0.22(2) 0.052(9) 0.082(11) -0.049(9) -0.100(13) 0.078(11)
C10 0.25(2) 0.058(10) 0.075(11) -0.049(9) -0.098(14) 0.071(12)
C11 0.146(14) 0.037(8) 0.059(9) -0.032(7) -0.056(9) 0.040(8)
C12 0.073(9) 0.028(7) 0.048(8) -0.011(6) -0.032(7) 0.025(6)
C13 0.070(9) 0.040(8) 0.050(8) -0.026(7) -0.006(7) -0.011(7)
C14 0.038(7) 0.026(7) 0.037(7) -0.009(6) -0.007(5) -0.006(6)
C15 0.024(6) 0.024(6) 0.029(6) -0.004(5) -0.005(5) 0.000(5)
C16 0.017(5) 0.028(6) 0.026(6) -0.008(5) -0.001(4) -0.002(5)
C17 0.034(6) 0.026(6) 0.045(7) -0.015(6) -0.002(5) 0.001(5)
C18 0.038(7) 0.032(7) 0.036(6) -0.018(6) -0.005(5) -0.011(5)
C19 0.027(6) 0.029(6) 0.035(6) -0.003(5) -0.003(5) -0.004(5)
C20 0.025(6) 0.030(6) 0.023(6) -0.007(5) 0.000(5) -0.007(5)
C21 0.024(6) 0.045(7) 0.029(7) -0.019(5) -0.008(5) 0.001(5)
C22 0.037(7) 0.026(6) 0.029(7) -0.007(5) 0.004(5) -0.003(5)
C23 0.026(6) 0.025(6) 0.023(6) -0.007(5) -0.004(5) 0.002(5)
C24 0.018(6) 0.023(5) 0.029(7) -0.009(5) -0.009(5) 0.001(4)
C25 0.018(6) 0.035(6) 0.039(9) -0.014(6) 0.000(5) 0.004(5)
C26 0.019(6) 0.035(6) 0.028(8) -0.007(5) 0.002(5) -0.003(5)
C27 0.031(7) 0.025(6) 0.027(7) -0.004(5) -0.005(5) -0.004(5)
C28 0.026(6) 0.042(7) 0.031(7) -0.012(5) -0.002(5) 0.006(5)
C29 0.021(6) 0.044(7) 0.028(7) -0.011(5) 0.006(5) 0.002(5)
C30 0.026(7) 0.042(6) 0.023(6) -0.012(5) -0.004(5) -0.003(5)
C31 0.015(6) 0.033(6) 0.045(8) -0.015(5) 0.001(5) -0.006(5)
C32 0.027(7) 0.039(6) 0.033(6) -0.015(5) 0.000(6) -0.003(6)
C33 0.033(7) 0.040(7) 0.027(6) -0.010(5) 0.009(6) -0.011(6)
C34 0.023(6) 0.032(6) 0.025(6) -0.007(5) 0.000(5) -0.002(5)
C35 0.021(6) 0.027(6) 0.024(5) -0.008(5) -0.003(5) -0.006(5)
C36 0.024(6) 0.050(7) 0.042(8) -0.013(6) 0.001(5) -0.003(5)
C37 0.026(7) 0.057(7) 0.024(6) 0.002(5) 0.005(5) -0.004(6)
C38 0.030(7) 0.039(6) 0.024(7) -0.003(5) -0.004(5) 0.000(5)
N1 0.020(5) 0.028(5) 0.019(5) -0.006(4) -0.006(3) 0.002(4)
N2 0.075(7) 0.025(5) 0.030(6) -0.003(4) -0.028(5) 0.012(5)
N3 0.015(4) 0.030(5) 0.022(5) -0.008(4) -0.004(4) 0.000(4)
N4 0.022(5) 0.018(4) 0.023(5) -0.005(4) -0.004(4) -0.001(4)
N5 0.023(5) 0.037(5) 0.023(5) -0.009(4) 0.000(4) 0.001(4)
N6 0.022(5) 0.018(4) 0.025(5) -0.006(4) -0.006(4) -0.005(4)
Sb1 0.0357(5) 0.0334(5) 0.0453(5) -0.0057(4) -0.0033(4) -0.0087(3)
F1 0.027(4) 0.072(5) 0.100(5) -0.053(4) -0.010(3) -0.007(3)
F2 0.072(5) 0.085(5) 0.046(4) 0.004(4) -0.027(4) -0.030(4)
F3 0.069(7) 0.185(13) 0.164(12) -0.162(12) 0.029(8) -0.033(8)
F4 0.075(7) 0.062(6) 0.038(5) 0.018(5) -0.012(5) -0.049(5)
F5 0.025(6) 0.122(10) 0.260(15) -0.144(11) -0.015(7) 0.001(6)
F6 0.158(12) 0.096(9) 0.081(8) 0.029(7) -0.035(8) -0.090(9)
Sb2 0.0367(5) 0.0309(4) 0.0382(5) -0.0115(4) -0.0108(3) -0.0032(3)
F11 0.088(5) 0.046(4) 0.054(4) -0.024(3) -0.022(4) -0.004(4)
F12 0.034(3) 0.033(3) 0.049(4) -0.010(3) 0.006(3) -0.006(3)
F13 0.046(4) 0.068(5) 0.109(6) -0.034(4) -0.041(4) 0.004(4)
F14 0.098(6) 0.042(4) 0.048(4) -0.001(3) -0.010(4) -0.016(4)
F15 0.050(4) 0.050(4) 0.064(4) -0.033(3) 0.001(3) -0.002(3)
F16 0.046(4) 0.051(4) 0.058(4) -0.010(3) 0.003(3) -0.021(3)
O50 0.045(5) 0.034(4) 0.052(5) -0.017(4) 0.000(4) -0.002(3)
O51 0.024(4) 0.058(5) 0.047(5) -0.018(4) 0.005(3) -0.005(3)
O52 0.037(5) 0.049(5) 0.056(5) 0.002(4) -0.012(4) -0.018(4)
O53 0.069(6) 0.061(5) 0.041(5) -0.001(4) -0.002(4) -0.021(4)
O60 0.050(5) 0.046(5) 0.030(5) -0.006(4) 0.001(4) -0.017(4)
C60 0.053(9) 0.053(8) 0.052(9) -0.007(7) -0.015(7) -0.026(7)
C61 0.064(9) 0.047(8) 0.088(10) -0.025(8) 0.006(8) -0.005(7)
C62 0.075(10) 0.101(12) 0.060(9) -0.035(9) 0.006(7) -0.032(9)
O70 0.060(6) 0.041(5) 0.054(5) -0.014(4) -0.009(4) -0.005(4)
C70 0.078(11) 0.069(10) 0.067(10) -0.008(8) -0.001(8) 0.004(8)

loop_
_atom_type_symbol
_atom_type_description
_atom_type_scat_dispersion_real
_atom_type_scat_dispersion_imag
_atom_type_scat_source
C C 0.0033 0.0016 'International Tables Vol C Tables 4.2.6.8 and 6.1.1.4'
H H 0.0000 0.0000 'International Tables Vol C Tables 4.2.6.8 and 6.1.1.4'
N N 0.0061 0.0033 'International Tables Vol C Tables 4.2.6.8 and 6.1.1.4'
F F 0.0171 0.0103 'International Tables Vol C Tables 4.2.6.8 and 6.1.1.4'
Pd Pd -0.9988 1.0072 'International Tables Vol C Tables 4.2.6.8 and 6.1.1.4'
Sb Sb -0.5866 1.5461 'International Tables Vol C Tables 4.2.6.8 and 6.1.1.4'
O O 0.0106 0.0060 'International Tables Vol C Tables 4.2.6.8 and 6.1.1.4'

loop_
_geom_angle_atom_site_label_1
_geom_angle_atom_site_label_2
_geom_angle_atom_site_label_3
_geom_angle
_geom_angle_site_symmetry_1
_geom_angle_site_symmetry_3
N6 Pd1 N1 91.5(3) 2_666 .
N6 Pd1 N4 178.3(3) 2_666 .
N1 Pd1 N4 88.8(3) . .
N6 Pd1 N3 88.4(3) 2_666 2_666
N1 Pd1 N3 179.8(3) . 2_666
N4 Pd1 N3 91.3(3) . 2_666
C2 C1 N1 121.9(9) . .
C2 C1 H1 119.0 . .
N1 C1 H1 119.0 . .
C1 C2 C3 119.7(9) . .
C1 C2 H2 120.1 . .
C3 C2 H2 120.1 . .
C2 C3 C4 118.7(9) . .
C2 C3 H3 120.7 . .
C4 C3 H3 120.7 . .
C5 C4 C3 119.0(9) . .
C5 C4 C6 119.7(9) . .
C3 C4 C6 121.3(9) . .
N1 C5 C4 121.4(8) . .
N1 C5 H5 119.3 . .
C4 C5 H5 119.3 . .
C7 C6 C4 178.2(13) . .
C6 C7 C8 178.8(12) . .
N2 C8 C9 122.7(10) . .
N2 C8 C7 116.1(10) . .
C9 C8 C7 121.2(11) . .
C8 C9 C10 117.9(12) . .
C8 C9 H9 121.0 . .
C10 C9 H9 121.0 . .
C11 C10 C9 121.1(12) . .
C11 C10 H10 119.5 . .
C9 C10 H10 119.4 . .
C10 C11 C12 116.9(11) . .
C10 C11 H11 121.6 . .
C12 C11 H11 121.6 . .
N2 C12 C11 123.7(9) . .
N2 C12 C13 117.1(9) . .
C11 C12 C13 119.2(10) . .
C14 C13 C12 178.9(13) . .
C13 C14 C15 177.1(11) . .
C17 C15 C16 118.3(8) . .
C17 C15 C14 121.7(9) . .
C16 C15 C14 119.9(9) . .
N3 C16 C15 121.0(8) . .
N3 C16 H16 119.5 . .
C15 C16 H16 119.5 . .
C18 C17 C15 120.3(9) . .
C18 C17 H17 119.9 . .
C15 C17 H17 119.9 . .
C17 C18 C19 118.5(9) . .
C17 C18 H18 120.8 . .
C19 C18 H18 120.8 . .
N3 C19 C18 122.6(9) . .
N3 C19 H19 118.7 . .
C18 C19 H19 118.7 . .
N4 C20 C21 122.0(9) . .
N4 C20 H20 119.0 . .
C21 C20 H20 119.0 . .
C20 C21 C22 118.7(9) . .
C20 C21 H21 120.7 . .
C22 C21 H21 120.7 . .
C21 C22 C23 119.9(9) . .
C21 C22 H22 120.1 . .
C23 C22 H22 120.1 . .
C24 C23 C22 118.6(9) . .
C24 C23 C25 118.8(8) . .
C22 C23 C25 122.6(9) . .
N4 C24 C23 122.0(8) . .
N4 C24 H24 119.0 . .
C23 C24 H24 119.0 . .
C26 C25 C23 177.5(10) . .
C25 C26 C27 178.4(10) . .
N5 C27 C28 123.6(9) . .
N5 C27 C26 115.5(8) . .
C28 C27 C26 120.9(9) . .
C27 C28 C29 117.6(9) . .
C27 C28 H28 121.2 . .
C29 C28 H28 121.2 . .
C30 C29 C28 120.7(9) . .
C30 C29 H29 119.6 . .
C28 C29 H29 119.6 . .
C29 C30 C31 117.5(9) . .
C29 C30 H30 121.3 . .
C31 C30 H30 121.3 . .
N5 C31 C30 124.2(9) . .
N5 C31 C32 116.4(8) . .
C30 C31 C32 119.2(9) . .
C33 C32 C31 177.0(10) . .
C32 C33 C34 176.8(11) . .
C36 C34 C35 118.6(9) . .
C36 C34 C33 121.0(9) . .
C35 C34 C33 120.3(8) . .
N6 C35 C34 122.3(9) . .
N6 C35 H35 118.9 . .
C34 C35 H35 118.9 . .
C37 C36 C34 119.2(9) . .
C37 C36 H36 120.4 . .
C34 C36 H36 120.4 . .
C36 C37 C38 119.8(9) . .
C36 C37 H37 120.1 . .
C38 C37 H37 120.1 . .
N6 C38 C37 121.0(9) . .
N6 C38 H38 119.5 . .
C37 C38 H38 119.5 . .
C5 N1 C1 119.3(8) . .
C5 N1 Pd1 119.7(6) . .
C1 N1 Pd1 121.0(6) . .
C12 N2 C8 117.7(9) . .
C19 N3 C16 119.3(8) . .
C19 N3 Pd1 119.3(6) . 2_666
C16 N3 Pd1 121.3(6) . 2_666
C24 N4 C20 118.9(8) . .
C24 N4 Pd1 120.9(6) . .
C20 N4 Pd1 120.1(6) . .
C31 N5 C27 116.4(8) . .
C35 N6 C38 119.0(8) . .
C35 N6 Pd1 121.5(6) . 2_666
C38 N6 Pd1 119.4(6) . 2_666
F9 Sb1 F7 88(2) . .
F9 Sb1 F3 129.1(14) . .
F7 Sb1 F3 142.6(18) . .
F9 Sb1 F10 88.6(18) . .
F7 Sb1 F10 177(2) . .
F3 Sb1 F10 40.6(12) . .
F9 Sb1 F6 136.4(14) . .
F7 Sb1 F6 48.4(16) . .
F3 Sb1 F6 94.3(8) . .
F10 Sb1 F6 134.8(14) . .
F9 Sb1 F5 45.1(13) . .
F7 Sb1 F5 43.2(16) . .
F3 Sb1 F5 174.1(7) . .
F10 Sb1 F5 133.7(14) . .
F6 Sb1 F5 91.3(7) . .
F9 Sb1 F4 41.2(12) . .
F7 Sb1 F4 129.5(17) . .
F3 Sb1 F4 88.0(6) . .
F10 Sb1 F4 47.4(13) . .
F6 Sb1 F4 175.9(5) . .
F5 Sb1 F4 86.3(6) . .
F9 Sb1 F1 91.6(6) . .
F7 Sb1 F1 90.2(6) . .
F3 Sb1 F1 89.1(3) . .
F10 Sb1 F1 91.3(5) . .
F6 Sb1 F1 84.8(4) . .
F5 Sb1 F1 89.6(3) . .
F4 Sb1 F1 91.7(3) . .
F9 Sb1 F2 89.2(6) . .
F7 Sb1 F2 88.5(6) . .
F3 Sb1 F2 91.5(4) . .
F10 Sb1 F2 90.0(6) . .
F6 Sb1 F2 93.7(4) . .
F5 Sb1 F2 90.0(4) . .
F4 Sb1 F2 89.7(3) . .
F1 Sb1 F2 178.5(3) . .
F9 Sb1 F8 179.0(8) . .
F7 Sb1 F8 92(2) . .
F3 Sb1 F8 50.8(14) . .
F10 Sb1 F8 91.4(19) . .
F6 Sb1 F8 43.7(13) . .
F5 Sb1 F8 134.9(15) . .
F4 Sb1 F8 138.8(15) . .
F1 Sb1 F8 89.4(6) . .
F2 Sb1 F8 89.9(6) . .
F15 Sb2 F11 178.6(3) . .
F15 Sb2 F14 89.6(3) . .
F11 Sb2 F14 90.1(3) . .
F15 Sb2 F16 91.5(3) . .
F11 Sb2 F16 88.8(3) . .
F14 Sb2 F16 177.9(3) . .
F15 Sb2 F12 89.4(3) . .
F11 Sb2 F12 89.3(3) . .
F14 Sb2 F12 89.4(3) . .
F16 Sb2 F12 88.8(2) . .
F15 Sb2 F13 90.5(3) . .
F11 Sb2 F13 90.8(3) . .
F14 Sb2 F13 91.7(3) . .
F16 Sb2 F13 90.2(3) . .
F12 Sb2 F13 178.9(3) . .
H50X O50 H50Y 98.8 . .
H51X O51 H51Y 110.2 . .
H52X O52 H52Y 101.6 . .
H53X O53 H53Y 101.0 . .
O60 C60 C61 120.9(13) . .
O60 C60 C62 119.3(12) . .
C61 C60 C62 119.8(12) . .
C60 C61 H61A 109.5 . .
C60 C61 H61B 109.5 . .
H61A C61 H61B 109.5 . .
C60 C61 H61C 109.5 . .
H61A C61 H61C 109.5 . .
H61B C61 H61C 109.5 . .
C60 C62 H62A 109.5 . .
C60 C62 H62B 109.5 . .
H62A C62 H62B 109.5 . .
C60 C62 H62C 109.5 . .
H62A C62 H62C 109.5 . .
H62B C62 H62C 109.5 . .
C70 O70 H70X 122.6 . .
O70 C70 H70A 109.5 . .
O70 C70 H70B 109.5 . .
H70A C70 H70B 109.5 . .
O70 C70 H70C 109.5 . .
H70A C70 H70C 109.5 . .
H70B C70 H70C 109.5 . .
C80 O80 H80X 111.0 . .
O80 C80 H80A 109.5 . .
O80 C80 H80B 109.5 . .
H80A C80 H80B 109.5 . .
O80 C80 H80C 109.5 . .
H80A C80 H80C 109.5 . .
H80B C80 H80C 109.5 . .
C90 O90 H90X 119.0 . .
O90 C90 H90A 109.5 . .
O90 C90 H90B 109.5 . .
H90A C90 H90B 109.5 . .
O90 C90 H90C 109.5 . .
H90A C90 H90C 109.5 . .
H90B C90 H90C 109.5 . .
C100 O100 H100 117.3 . .
O100 C100 H10A 109.5 . .
O100 C100 H10B 109.5 . .
H10A C100 H10B 109.5 . .
O100 C100 H10C 109.5 . .
H10A C100 H10C 109.5 . .
H10B C100 H10C 109.5 . .
C110 O110 H110 117.1 . .
O110 C110 H120 130.5 . .
H11A C110 H120 43.7 . .
H11B C110 H120 118.5 . .
H11C C110 H120 66.3 . .
C120 O120 H120 110.6 . .
O120 C120 H12A 109.5 . .
O120 C120 H12B 109.5 . .
H12A C120 H12B 109.5 . .
O120 C120 H12C 109.5 . .
H12A C120 H12C 109.5 . .
H12B C120 H12C 109.5 . .
C130 O130 H130 109.6 . .

loop_
_geom_bond_atom_site_label_1
_geom_bond_atom_site_label_2
_geom_bond_distance
_geom_bond_site_symmetry_2
Pd1 N6 2.016(7) 2_666
Pd1 N1 2.022(7) .
Pd1 N4 2.026(7) .
Pd1 N3 2.027(7) 2_666
C1 C2 1.354(13) .
C1 N1 1.356(12) .
C1 H1 0.9500 .
C2 C3 1.384(14) .
C2 H2 0.9500 .
C3 C4 1.397(14) .
C3 H3 0.9500 .
C4 C5 1.382(13) .
C4 C6 1.445(16) .
C5 N1 1.342(12) .
C5 H5 0.9500 .
C6 C7 1.196(15) .
C7 C8 1.431(17) .
C8 N2 1.359(14) .
C8 C9 1.379(16) .
C9 C10 1.385(18) .
C9 H9 0.9500 .
C10 C11 1.368(17) .
C10 H10 0.9500 .
C11 C12 1.404(15) .
C11 H11 0.9500 .
C12 N2 1.327(13) .
C12 C13 1.458(17) .
C13 C14 1.207(15) .
C14 C15 1.422(15) .
C15 C17 1.395(14) .
C15 C16 1.395(13) .
C16 N3 1.355(11) .
C16 H16 0.9500 .
C17 C18 1.372(14) .
C17 H17 0.9500 .
C18 C19 1.377(13) .
C18 H18 0.9500 .
C19 N3 1.344(12) .
C19 H19 0.9500 .
C20 N4 1.359(12) .
C20 C21 1.383(13) .
C20 H20 0.9500 .
C21 C22 1.385(13) .
C21 H21 0.9500 .
C22 C23 1.393(13) .
C22 H22 0.9500 .
C23 C24 1.384(13) .
C23 C25 1.437(15) .
C24 N4 1.355(11) .
C24 H24 0.9500 .
C25 C26 1.202(13) .
C26 C27 1.432(15) .
C27 N5 1.365(12) .
C27 C28 1.388(14) .
C28 C29 1.399(13) .
C28 H28 0.9500 .
C29 C30 1.380(13) .
C29 H29 0.9500 .
C30 C31 1.393(13) .
C30 H30 0.9500 .
C31 N5 1.358(12) .
C31 C32 1.448(15) .
C32 C33 1.204(14) .
C33 C34 1.450(16) .
C34 C36 1.381(13) .
C34 C35 1.382(13) .
C35 N6 1.345(11) .
C35 H35 0.9500 .
C36 C37 1.377(14) .
C36 H36 0.9500 .
C37 C38 1.382(14) .
C37 H37 0.9500 .
C38 N6 1.352(12) .
C38 H38 0.9500 .
N3 Pd1 2.027(7) 2_666
N6 Pd1 2.016(7) 2_666
Sb1 F9 1.77(3) .
Sb1 F7 1.79(4) .
Sb1 F3 1.810(10) .
Sb1 F10 1.82(3) .
Sb1 F6 1.832(10) .
Sb1 F5 1.848(10) .
Sb1 F4 1.851(7) .
Sb1 F1 1.855(6) .
Sb1 F2 1.872(6) .
Sb1 F8 1.87(4) .
Sb2 F15 1.851(6) .
Sb2 F11 1.854(6) .
Sb2 F14 1.868(6) .
Sb2 F16 1.870(6) .
Sb2 F12 1.878(5) .
Sb2 F13 1.886(6) .
O50 H50X 0.8648 .
O50 H50Y 0.8636 .
O51 H51X 0.8634 .
O51 H51Y 0.8584 .
O52 H52X 0.8646 .
O52 H52Y 0.8637 .
O53 H53X 0.8650 .
O53 H53Y 0.8629 .
O60 C60 1.194(13) .
C60 C61 1.435(17) .
C60 C62 1.540(18) .
C61 H61A 0.9800 .
C61 H61B 0.9800 .
C61 H61C 0.9800 .
C62 H62A 0.9800 .
C62 H62B 0.9800 .
C62 H62C 0.9800 .
O70 C70 1.406(15) .
O70 H70X 0.8653 .
C70 H70A 0.9800 .
C70 H70B 0.9800 .
C70 H70C 0.9800 .
O80 C80 1.24(3) .
O80 H80X 0.8596 .
C80 H80A 0.9800 .
C80 H80B 0.9800 .
C80 H80C 0.9800 .
O90 C90 1.35(4) .
O90 H90X 0.8820 .
C90 H90A 0.9800 .
C90 H90B 0.9800 .
C90 H90C 0.9800 .
O100 C100 1.22(4) .
O100 H100 0.8824 .
C100 H10A 0.9800 .
C100 H10B 0.9800 .
C100 H10C 0.9800 .
O110 C110 1.41(4) .
O110 H110 0.8695 .
C110 H11A 0.9800 .
C110 H11B 0.9800 .
C110 H11C 0.9800 .
C110 H120 0.1597 .
O120 C120 1.26(5) .
O120 H120 0.9163 .
C120 H12A 0.9800 .
C120 H12B 0.9800 .
C120 H12C 0.9800 .
O130 C130 1.34(6) .
O130 H130 0.9637 .
C130 H13A 0.9800 .
C130 H13B 0.9800 .
C130 H13C 0.9800 .
